data_7220319
loop_
_publ_author_name
'Bai, Jie'
'Zhou, Hao-Long'
'Liao, Pei-Qin'
'Zhang, Wei-Xiong'
'Chen, Xiao-Ming'

_publ_section_title
;
 Structural diversity of coordination polymers controlled by the metal ion
 as the sole reaction variable
;
_journal_issue 24
_journal_name_full CrystEngComm
_journal_page_first 4462
_journal_paper_doi 10.1039/C5CE00349K
_journal_volume 17
_journal_year 2015
_chemical_formula_moiety 'C68 H40 Co3 N4 O12, 3(C3 H7 N O), H2 O'
_chemical_formula_sum 'C77 H63 Co3 N7 O16'
_chemical_formula_weight 1519.13
_space_group_crystal_system monoclinic
_space_group_IT_number 9
_space_group_name_Hall 'C -2yc'
_space_group_name_H-M_alt 'C 1 c 1'
_symmetry_space_group_name_Hall 'C -2yc'
_symmetry_space_group_name_H-M 'C 1 c 1'
_atom_sites_solution_hydrogens mixed
_atom_sites_solution_primary direct
_audit_creation_date 2015-02-14
_audit_creation_method
;
Olex2 1.2
(compiled 2015.01.26 svn.r3150 for OlexSys, GUI svn.r4998)
;
_audit_update_record
;
2015-02-14 deposited with the CCDC.
2015-05-01 downloaded from the CCDC.
;
_cell_angle_alpha 90
_cell_angle_beta 116.945(2)
_cell_angle_gamma 90
_cell_formula_units_Z 4
_cell_length_a 25.938(3)
_cell_length_b 18.158(2)
_cell_length_c 16.7929(19)
_cell_measurement_temperature 123(2)
_cell_volume 7050.6(14)
_computing_molecular_graphics 'Olex2 (Dolomanov et al., 2009)'
_computing_publication_material 'Olex2 (Dolomanov et al., 2009)'
_computing_structure_refinement 'ShelXL (Sheldrick, 2008)'
_computing_structure_solution 'ShelXS (Sheldrick, 2008)'
_diffrn_ambient_temperature 123.15
_diffrn_measured_fraction_theta_full 0.978
_diffrn_measured_fraction_theta_max 0.979
_diffrn_radiation_type MoK\a
_diffrn_radiation_wavelength 0.71073
_diffrn_reflns_av_R_equivalents 0.0353
_diffrn_reflns_av_unetI/netI 0.0502
_diffrn_reflns_laue_measured_fraction_full 0.978
_diffrn_reflns_laue_measured_fraction_max 0.979
_diffrn_reflns_limit_h_max 29
_diffrn_reflns_limit_h_min -31
_diffrn_reflns_limit_k_max 22
_diffrn_reflns_limit_k_min -22
_diffrn_reflns_limit_l_max 20
_diffrn_reflns_limit_l_min -14
_diffrn_reflns_number 20587
_diffrn_reflns_point_group_measured_fraction_full 0.978
_diffrn_reflns_point_group_measured_fraction_max 0.979
_diffrn_reflns_theta_full 25.242
_diffrn_reflns_theta_max 26.000
_diffrn_reflns_theta_min 3.022
_exptl_absorpt_coefficient_mu 0.772
_exptl_crystal_colour red
_exptl_crystal_density_diffrn 1.431
_exptl_crystal_description block
_exptl_crystal_F_000 3132
_exptl_crystal_size_max 0.2
_exptl_crystal_size_mid 0.2
_exptl_crystal_size_min 0.2
_refine_diff_density_max 0.620
_refine_diff_density_min -0.656
_refine_diff_density_rms 0.115
_refine_ls_abs_structure_details
;
 Flack x determined using 3354 quotients [(I+)-(I-)]/[(I+)+(I-)]
 (Parsons, Flack and Wagner, Acta Cryst. B69 (2013) 249-259).
;
_refine_ls_abs_structure_Flack 0.03(3)
_refine_ls_extinction_method none
_refine_ls_goodness_of_fit_ref 1.078
_refine_ls_hydrogen_treatment constr
_refine_ls_matrix_type full
_refine_ls_number_parameters 935
_refine_ls_number_reflns 10905
_refine_ls_number_restraints 8
_refine_ls_restrained_S_all 1.078
_refine_ls_R_factor_all 0.0590
_refine_ls_R_factor_gt 0.0480
_refine_ls_shift/su_max 0.001
_refine_ls_shift/su_mean 0.000
_refine_ls_structure_factor_coef Fsqd
_refine_ls_weighting_details 'w=1/[\s^2^(Fo^2^)+(0.1394P)^2^] where P=(Fo^2^+2Fc^2^)/3'
_refine_ls_weighting_scheme calc
_refine_ls_wR_factor_gt 0.1302
_refine_ls_wR_factor_ref 0.1757
_reflns_Friedel_coverage 0.999
_reflns_friedel_fraction_full 0.978
_reflns_friedel_fraction_max 0.979
_reflns_number_gt 9933
_reflns_number_total 10905
_reflns_threshold_expression 'I > 2\s(I)'
_cod_data_source_file c5ce00349k2.cif
_cod_data_source_block 3
_cod_depositor_comments 'Adding full bibliography for 7220317--7220319.cif.'
_cod_original_cell_volume 7050.5(14)
_cod_database_code 7220319
_shelx_space_group_comment
;
The symmetry employed for this shelxl refinement is uniquely defined
by the following loop, which should always be used as a source of
symmetry information in preference to the above space-group names.
They are only intended as comments.
;
_shelx_estimated_absorpt_t_max 0.861
_shelx_estimated_absorpt_t_min 0.861
_olex2_refinement_description
;
1. Others
 Fixed Uiso: H16A(0.075) H16B(0.075) H3(0.027) H4(0.031) H6(0.029) H7(0.025)
 H11(0.029) H12(0.025) H14(0.025) H15(0.028) H19(0.026) H20(0.03) H22(0.027)
 H23(0.024) H27(0.032) H28(0.025) H30(0.025) H31(0.027) H35(0.023) H36(0.025)
 H38(0.034) H39(0.028) H43(0.044) H44(0.033) H46(0.033) H47(0.038) H49(0.035)
 H50(0.037) H51(0.04) H52(0.035) H55(0.037) H56(0.041) H57(0.042) H58(0.035)
 H59(0.032) H60(0.03) H61(0.031) H62(0.032) H65(0.034) H66(0.039) H67(0.041)
 H68(0.032) H69(0.047) H70A(0.108) H70B(0.108) H70C(0.108) H71A(0.073)
 H71B(0.073) H71C(0.073) H72(0.039) H73A(0.095) H73B(0.095) H73C(0.095)
 H74A(0.1) H74B(0.1) H74C(0.1) H75(0.044) H76A(0.076) H76B(0.076) H76C(0.076)
 H77A(0.05) H77B(0.05) H77C(0.05)
 Fixed X: H16A(0.3114) H16B(0.2968) H3(0.3645) H4(0.3471) H6(0.2674)
 H7(0.2842) H11(0.3304) H12(0.3164) H14(0.2) H15(0.2152) H19(0.5406)
 H20(0.5915) H22(0.4438) H23(0.3917) H27(0.6814) H28(0.7171) H30(0.5623)
 H31(0.5236) H35(0.342) H36(0.4178) H38(0.5329) H39(0.4563) H43(0.5818)
 H44(0.6521) H46(0.7272) H47(0.6557) H49(0.2288) H50(0.2171) H51(0.1765)
 H52(0.1513) H55(0.1354) H56(0.1274) H57(0.1528) H58(0.1847) H59(0.3192)
 H60(0.3125) H61(0.353) H62(0.3974) H65(0.4331) H66(0.4689) H67(0.4582)
 H68(0.4188) H69(0.1092) H70A(-0.0145) H70B(0.009) H70C(-0.0373) H71A(0.0779)
 H71B(0.0088) H71C(0.0396) H72(0.0254) H73A(-0.0635) H73B(-0.0134) H73C(-
 0.0424) H74A(0.0954) H74B(0.0741) H74C(0.0881) H75(0.3672) H76A(0.491)
 H76B(0.524) H76C(0.5272) H77A(0.4299) H77B(0.4983) H77C(0.4634)
 Fixed Y: H16A(0.4802) H16B(0.4192) H3(0.4914) H4(0.3664) H6(0.4136)
 H7(0.5393) H11(0.1247) H12(-0.0032) H14(0.0397) H15(0.1657) H19(0.7908)
 H20(0.8722) H22(0.9886) H23(0.905) H27(1.0563) H28(1.1324) H30(1.2355)
 H31(1.1568) H35(0.7682) H36(0.7504) H38(0.7722) H39(0.789) H43(0.6611)
 H44(0.6718) H46(0.8387) H47(0.8307) H49(0.6421) H50(0.5481) H51(0.579)
 H52(0.7019) H55(0.8183) H56(0.9466) H57(1.0228) H58(0.9693) H59(0.883)
 H60(0.992) H61(0.9954) H62(0.8895) H65(0.7855) H66(0.6689) H67(0.5687)
 H68(0.5908) H69(0.9381) H70A(1.041) H70B(1.0647) H70C(0.9995) H71A(0.8818)
 H71B(0.8784) H71C(0.9295) H72(0.6029) H73A(0.5578) H73B(0.5258) H73C(0.4745)
 H74A(0.5429) H74B(0.471) H74C(0.545) H75(0.6111) H76A(0.5442) H76B(0.5385)
 H76C(0.6129) H77A(0.6781) H77B(0.6697) H77C(0.6111)
 Fixed Z: H16A(0.0737) H16B(0.0356) H3(0.4846) H4(0.4534) H6(0.1878)
 H7(0.2206) H11(0.3948) H12(0.366) H14(0.1098) H15(0.136) H19(0.4879)
 H20(0.4438) H22(0.3023) H23(0.3443) H27(0.3426) H28(0.2668) H30(0.1441)
 H31(0.2156) H35(-0.0007) H36(-0.0377) H38(0.2267) H39(0.2605) H43(-0.0784)
 H44(-0.1296) H46(0.0449) H47(0.0942) H49(0.0653) H50(-0.0377) H51(-0.1909)
 H52(-0.2355) H55(-0.2643) H56(-0.2848) H57(-0.1593) H58(-0.0175) H59(0.459)
 H60(0.5283) H61(0.6834) H62(0.7671) H65(0.8332) H66(0.896) H67(0.7986)
 H68(0.6456) H69(0.0425) H70A(-0.0261) H70B(0.0762) H70C(0.036) H71A(0.1344)
 H71B(0.0813) H71C(0.1679) H72(0.4563) H73A(0.5482) H73B(0.6392) H73C(0.5524)
 H74A(0.5692) H74B(0.6011) H74C(0.6589) H75(0.2096) H76A(0.2122) H76B(0.3188)
 H76C(0.2702) H77A(0.3331) H77B(0.3698) H77C(0.3979)
;
_shelx_shelxl_version_number 2014/7
_olex2_submission_special_instructions 'No special instructions were received'

loop_
_space_group_symop_operation_xyz
'x, y, z'
'x, -y, z+1/2'
'x+1/2, y+1/2, z'
'x+1/2, -y+1/2, z+1/2'

loop_
_atom_site_label
_atom_site_type_symbol
_atom_site_fract_x
_atom_site_fract_y
_atom_site_fract_z
_atom_site_U_iso_or_equiv
_atom_site_adp_type
_atom_site_occupancy
_atom_site_site_symmetry_order
_atom_site_calc_flag
_atom_site_refinement_flags_posn
_atom_site_refinement_flags_adp
Co1 Co 0.37050(4) 0.72123(5) 0.51337(6) 0.0146(2) Uani 1 1 d . .
Co2 Co 0.29643(4) 0.76828(5) 0.29557(6) 0.0118(2) Uani 1 1 d . .
Co3 Co 0.21186(4) 0.81194(5) 0.06896(6) 0.0141(2) Uani 1 1 d . .
O1 O 0.3745(2) 0.6220(3) 0.4605(3) 0.0168(11) Uani 1 1 d . .
O2 O 0.3143(2) 0.6547(3) 0.3186(4) 0.0167(11) Uani 1 1 d . .
O3 O 0.2828(2) -0.1187(3) 0.2773(4) 0.0191(11) Uani 1 1 d . .
O4 O 0.2158(2) -0.0937(3) 0.1360(4) 0.0204(11) Uani 1 1 d . .
O5 O 0.4563(2) 0.7513(3) 0.5226(4) 0.0211(12) Uani 1 1 d . .
O6 O 0.3738(2) 0.7904(3) 0.4143(3) 0.0173(11) Uani 1 1 d . .
O7 O 0.7215(2) 1.2408(3) 0.1764(4) 0.0190(12) Uani 1 1 d . .
O8 O 0.6339(2) 1.2763(3) 0.0827(4) 0.0191(11) Uani 1 1 d . .
O9 O 0.3471(2) 0.7670(3) 0.2282(4) 0.0205(12) Uani 1 1 d . .
O10 O 0.2955(2) 0.8148(3) 0.0910(4) 0.0232(12) Uani 1 1 d . .
O11 O 0.7863(2) 0.8042(3) -0.0238(4) 0.0231(12) Uani 1 1 d . .
O12 O 0.7437(2) 0.7227(3) -0.1353(4) 0.0201(11) Uani 1 1 d . .
O13 O 0.0803(4) 1.0232(4) -0.0240(7) 0.062(2) Uani 1 1 d . .
O14 O -0.0530(3) 0.6084(4) 0.4233(4) 0.0432(18) Uani 1 1 d . .
O15 O 0.3887(4) 0.5487(4) 0.1402(5) 0.056(2) Uani 1 1 d . .
O16 O 0.2825(3) 0.4544(4) 0.0489(6) 0.0500(19) Uani 1 1 d . .
H16A H 0.3114 0.4802 0.0737 0.075 Uiso 1 1 d R .
H16B H 0.2968 0.4192 0.0356 0.075 Uiso 1 1 d R .
N1 N 0.1989(3) 0.7236(3) -0.0215(5) 0.0237(15) Uani 1 1 d . .
N2 N 0.1794(3) 0.8652(3) -0.0569(4) 0.0207(14) Uani 1 1 d . .
N3 N 0.3599(3) 0.8239(3) 0.5691(5) 0.0199(14) Uani 1 1 d . .
N4 N 0.4044(3) 0.6979(3) 0.6494(5) 0.0202(14) Uani 1 1 d . .
N5 N 0.0424(3) 0.9707(4) 0.0597(5) 0.0332(18) Uani 1 1 d . .
N6 N 0.0126(3) 0.5485(4) 0.5471(6) 0.041(2) Uani 1 1 d . .
N7 N 0.4523(3) 0.5981(4) 0.2726(5) 0.0295(16) Uani 1 1 d . .
C1 C 0.3397(3) 0.6088(4) 0.3808(5) 0.0166(15) Uani 1 1 d . .
C2 C 0.3272(3) 0.5275(4) 0.3578(5) 0.0169(15) Uani 1 1 d . .
C3 C 0.3446(3) 0.4757(4) 0.4241(5) 0.0222(17) Uani 1 1 d . .
H3 H 0.3645 0.4914 0.4846 0.027 Uiso 1 1 calc R .
C4 C 0.3342(3) 0.4012(4) 0.4060(6) 0.0256(18) Uani 1 1 d . .
H4 H 0.3471 0.3664 0.4534 0.031 Uiso 1 1 calc R .
C5 C 0.3045(3) 0.3778(4) 0.3174(6) 0.0242(18) Uani 1 1 d . .
C6 C 0.2867(4) 0.4295(4) 0.2482(6) 0.0239(17) Uani 1 1 d . .
H6 H 0.2674 0.4136 0.1878 0.029 Uiso 1 1 calc R .
C7 C 0.2971(3) 0.5042(4) 0.2676(5) 0.0210(16) Uani 1 1 d . .
H7 H 0.2842 0.5393 0.2206 0.025 Uiso 1 1 calc R .
C8 C 0.2934(4) 0.3001(4) 0.2971(6) 0.0265(19) Uani 1 1 d . .
C9 C 0.2853(4) 0.2356(5) 0.2832(6) 0.0268(18) Uani 1 1 d . .
C10 C 0.2752(3) 0.1581(4) 0.2675(6) 0.0259(19) Uani 1 1 d . .
C11 C 0.3048(4) 0.1076(4) 0.3367(6) 0.0243(17) Uani 1 1 d . .
H11 H 0.3304 0.1247 0.3948 0.029 Uiso 1 1 calc R .
C12 C 0.2962(3) 0.0311(4) 0.3195(5) 0.0205(16) Uani 1 1 d . .
H12 H 0.3164 -0.0032 0.3660 0.025 Uiso 1 1 calc R .
C13 C 0.2580(3) 0.0059(4) 0.2338(5) 0.0185(15) Uani 1 1 d . .
C14 C 0.2273(3) 0.0567(4) 0.1670(5) 0.0204(16) Uani 1 1 d . .
H14 H 0.2000 0.0397 0.1098 0.025 Uiso 1 1 calc R .
C15 C 0.2359(3) 0.1318(4) 0.1827(6) 0.0237(17) Uani 1 1 d . .
H15 H 0.2152 0.1657 0.1360 0.028 Uiso 1 1 calc R .
C16 C 0.2514(3) -0.0756(4) 0.2143(5) 0.0146(14) Uani 1 1 d . .
C17 C 0.4300(3) 0.7901(4) 0.4530(5) 0.0147(14) Uani 1 1 d . .
C18 C 0.4615(3) 0.8395(4) 0.4200(5) 0.0155(14) Uani 1 1 d . .
C19 C 0.5210(3) 0.8308(4) 0.4496(5) 0.0216(16) Uani 1 1 d . .
H19 H 0.5406 0.7908 0.4879 0.026 Uiso 1 1 calc R .
C20 C 0.5513(3) 0.8792(4) 0.4241(6) 0.0246(17) Uani 1 1 d . .
H20 H 0.5915 0.8722 0.4438 0.030 Uiso 1 1 calc R .
C21 C 0.5228(3) 0.9394(4) 0.3685(6) 0.0239(17) Uani 1 1 d . .
C22 C 0.4633(3) 0.9481(4) 0.3397(5) 0.0223(16) Uani 1 1 d . .
H22 H 0.4438 0.9886 0.3023 0.027 Uiso 1 1 calc R .
C23 C 0.4321(3) 0.8986(4) 0.3646(5) 0.0197(15) Uani 1 1 d . .
H23 H 0.3917 0.9050 0.3443 0.024 Uiso 1 1 calc R .
C24 C 0.5532(3) 0.9937(4) 0.3439(6) 0.0261(18) Uani 1 1 d . .
C25 C 0.5738(3) 1.0426(5) 0.3198(6) 0.0273(18) Uani 1 1 d . .
C26 C 0.5987(3) 1.0957(4) 0.2830(5) 0.0209(16) Uani 1 1 d . .
C27 C 0.6566(4) 1.0912(4) 0.3005(6) 0.0267(18) Uani 1 1 d . .
H27 H 0.6814 1.0563 0.3426 0.032 Uiso 1 1 calc R .
C28 C 0.6782(3) 1.1374(4) 0.2569(5) 0.0209(16) Uani 1 1 d . .
H28 H 0.7171 1.1324 0.2668 0.025 Uiso 1 1 calc R .
C29 C 0.6423(3) 1.1915(4) 0.1981(5) 0.0141(14) Uani 1 1 d . .
C30 C 0.5860(3) 1.1983(4) 0.1834(5) 0.0207(16) Uani 1 1 d . .
H30 H 0.5623 1.2355 0.1441 0.025 Uiso 1 1 calc R .
C31 C 0.5625(3) 1.1514(4) 0.2254(5) 0.0221(16) Uani 1 1 d . .
H31 H 0.5236 1.1568 0.2156 0.027 Uiso 1 1 calc R .
C32 C 0.6666(3) 1.2403(3) 0.1508(5) 0.0122(13) Uani 1 1 d . U
C33 C 0.3410(3) 0.7886(4) 0.1537(5) 0.0144(14) Uani 1 1 d . .
C34 C 0.3916(3) 0.7789(4) 0.1332(5) 0.0182(15) Uani 1 1 d . .
C35 C 0.3808(3) 0.7682(4) 0.0451(5) 0.0189(16) Uani 1 1 d . .
H35 H 0.3420 0.7682 -0.0007 0.023 Uiso 1 1 calc R .
C36 C 0.4258(3) 0.7577(4) 0.0228(6) 0.0208(15) Uani 1 1 d . .
H36 H 0.4178 0.7504 -0.0377 0.025 Uiso 1 1 calc R .
C37 C 0.4840(3) 0.7578(4) 0.0916(6) 0.0203(15) Uani 1 1 d . .
C38 C 0.4943(4) 0.7706(5) 0.1803(6) 0.0281(18) Uani 1 1 d . .
H38 H 0.5329 0.7722 0.2267 0.034 Uiso 1 1 calc R .
C39 C 0.4488(3) 0.7807(5) 0.2003(6) 0.0235(17) Uani 1 1 d . .
H39 H 0.4563 0.7890 0.2605 0.028 Uiso 1 1 calc R .
C40 C 0.5302(4) 0.7489(5) 0.0674(6) 0.0252(17) Uani 1 1 d . .
C41 C 0.5663(3) 0.7444(5) 0.0406(6) 0.0227(16) Uani 1 1 d . .
C42 C 0.6103(3) 0.7462(4) 0.0103(6) 0.0233(16) Uani 1 1 d . .
C43 C 0.6107(4) 0.6981(5) -0.0542(7) 0.036(2) Uani 1 1 d . .
H43 H 0.5818 0.6611 -0.0784 0.044 Uiso 1 1 calc R .
C44 C 0.6531(3) 0.7037(5) -0.0840(6) 0.0276(18) Uani 1 1 d . .
H44 H 0.6521 0.6718 -0.1296 0.033 Uiso 1 1 calc R .
C45 C 0.6971(3) 0.7567(4) -0.0459(5) 0.0171(15) Uani 1 1 d . .
C46 C 0.6974(4) 0.8030(5) 0.0192(7) 0.0274(18) Uani 1 1 d . .
H46 H 0.7272 0.8387 0.0449 0.033 Uiso 1 1 calc R .
C47 C 0.6546(4) 0.7986(5) 0.0488(7) 0.0316(19) Uani 1 1 d . .
H47 H 0.6557 0.8307 0.0942 0.038 Uiso 1 1 calc R .
C48 C 0.7455(3) 0.7614(4) -0.0724(5) 0.0153(14) Uani 1 1 d . .
C49 C 0.2132(3) 0.6539(4) 0.0036(7) 0.0288(19) Uani 1 1 d . .
H49 H 0.2288 0.6421 0.0653 0.035 Uiso 1 1 calc R .
C50 C 0.2062(4) 0.5974(4) -0.0572(7) 0.0310(19) Uani 1 1 d . .
H50 H 0.2171 0.5481 -0.0377 0.037 Uiso 1 1 calc R .
C51 C 0.1823(4) 0.6160(5) -0.1476(7) 0.033(2) Uani 1 1 d . .
H51 H 0.1765 0.5790 -0.1909 0.040 Uiso 1 1 calc R .
C52 C 0.1673(4) 0.6884(5) -0.1743(6) 0.0292(19) Uani 1 1 d . .
H52 H 0.1513 0.7019 -0.2355 0.035 Uiso 1 1 calc R .
C53 C 0.1765(3) 0.7409(4) -0.1079(6) 0.0225(17) Uani 1 1 d . .
C54 C 0.1658(3) 0.8213(4) -0.1290(5) 0.0228(17) Uani 1 1 d . .
C55 C 0.1457(4) 0.8502(5) -0.2146(6) 0.031(2) Uani 1 1 d . .
H55 H 0.1354 0.8183 -0.2643 0.037 Uiso 1 1 calc R .
C56 C 0.1407(4) 0.9259(5) -0.2268(6) 0.034(2) Uani 1 1 d . .
H56 H 0.1274 0.9466 -0.2848 0.041 Uiso 1 1 calc R .
C57 C 0.1556(4) 0.9707(5) -0.1528(7) 0.035(2) Uani 1 1 d . .
H57 H 0.1528 1.0228 -0.1593 0.042 Uiso 1 1 calc R .
C58 C 0.1748(4) 0.9385(5) -0.0681(6) 0.0293(18) Uani 1 1 d . .
H58 H 0.1847 0.9693 -0.0175 0.035 Uiso 1 1 calc R .
C59 C 0.3349(4) 0.8845(4) 0.5222(6) 0.0265(18) Uani 1 1 d . .
H59 H 0.3192 0.8830 0.4590 0.032 Uiso 1 1 calc R .
C60 C 0.3311(4) 0.9498(4) 0.5629(6) 0.0253(17) Uani 1 1 d . .
H60 H 0.3125 0.9920 0.5283 0.030 Uiso 1 1 calc R .
C61 C 0.3547(3) 0.9514(4) 0.6540(6) 0.0258(17) Uani 1 1 d . .
H61 H 0.3530 0.9954 0.6834 0.031 Uiso 1 1 calc R .
C62 C 0.3811(4) 0.8893(4) 0.7038(6) 0.0263(18) Uani 1 1 d . .
H62 H 0.3974 0.8895 0.7671 0.032 Uiso 1 1 calc R .
C63 C 0.3828(3) 0.8258(4) 0.6567(6) 0.0218(16) Uani 1 1 d . .
C64 C 0.4082(3) 0.7546(4) 0.7028(5) 0.0186(15) Uani 1 1 d . .
C65 C 0.4314(4) 0.7452(5) 0.7961(6) 0.0283(18) Uani 1 1 d . .
H65 H 0.4331 0.7855 0.8332 0.034 Uiso 1 1 calc R .
C66 C 0.4517(4) 0.6760(5) 0.8332(6) 0.033(2) Uani 1 1 d . .
H66 H 0.4689 0.6689 0.8960 0.039 Uiso 1 1 calc R .
C67 C 0.4461(4) 0.6168(5) 0.7757(6) 0.034(2) Uani 1 1 d . .
H67 H 0.4582 0.5687 0.7986 0.041 Uiso 1 1 calc R .
C68 C 0.4224(4) 0.6305(4) 0.6847(6) 0.0270(18) Uani 1 1 d . .
H68 H 0.4188 0.5908 0.6456 0.032 Uiso 1 1 calc R .
C69 C 0.0803(4) 0.9752(5) 0.0260(8) 0.039(2) Uani 1 1 d . .
H69 H 0.1092 0.9381 0.0425 0.047 Uiso 1 1 calc R .
C70 C -0.0038(6) 1.0231(8) 0.0345(10) 0.072(4) Uani 1 1 d . .
H70A H -0.0145 1.0410 -0.0261 0.108 Uiso 1 1 calc GR .
H70B H 0.0090 1.0647 0.0762 0.108 Uiso 1 1 calc GR .
H70C H -0.0373 0.9995 0.0360 0.108 Uiso 1 1 calc GR .
C71 C 0.0422(5) 0.9102(6) 0.1153(9) 0.049(3) Uani 1 1 d . .
H71A H 0.0779 0.8818 0.1344 0.073 Uiso 1 1 calc GR .
H71B H 0.0088 0.8784 0.0813 0.073 Uiso 1 1 calc GR .
H71C H 0.0396 0.9295 0.1679 0.073 Uiso 1 1 calc GR .
C72 C -0.0039(4) 0.5887(5) 0.4723(6) 0.032(2) Uani 1 1 d . .
H72 H 0.0254 0.6029 0.4563 0.039 Uiso 1 1 calc R .
C73 C -0.0301(6) 0.5248(7) 0.5739(9) 0.064(4) Uani 1 1 d . .
H73A H -0.0635 0.5578 0.5482 0.095 Uiso 1 1 calc GR .
H73B H -0.0134 0.5258 0.6392 0.095 Uiso 1 1 calc GR .
H73C H -0.0424 0.4745 0.5524 0.095 Uiso 1 1 calc GR .
C74 C 0.0724(5) 0.5249(7) 0.5983(9) 0.066(4) Uani 1 1 d . .
H74A H 0.0954 0.5429 0.5692 0.100 Uiso 1 1 calc GR .
H74B H 0.0741 0.4710 0.6011 0.100 Uiso 1 1 calc GR .
H74C H 0.0881 0.5450 0.6589 0.100 Uiso 1 1 calc GR .
C75 C 0.3988(4) 0.5876(5) 0.2059(6) 0.037(2) Uani 1 1 d . .
H75 H 0.3672 0.6111 0.2096 0.044 Uiso 1 1 calc R .
C76 C 0.5025(5) 0.5713(6) 0.2681(9) 0.051(3) Uani 1 1 d . .
H76A H 0.4910 0.5442 0.2122 0.076 Uiso 1 1 calc GR .
H76B H 0.5240 0.5385 0.3188 0.076 Uiso 1 1 calc GR .
H76C H 0.5272 0.6129 0.2702 0.076 Uiso 1 1 calc GR .
C77 C 0.4618(4) 0.6429(5) 0.3496(6) 0.034(2) Uani 1 1 d . .
H77A H 0.4299 0.6781 0.3331 0.050 Uiso 1 1 calc GR .
H77B H 0.4983 0.6697 0.3698 0.050 Uiso 1 1 calc GR .
H77C H 0.4634 0.6111 0.3979 0.050 Uiso 1 1 calc GR .

loop_
_atom_site_aniso_label
_atom_site_aniso_U_11
_atom_site_aniso_U_22
_atom_site_aniso_U_33
_atom_site_aniso_U_23
_atom_site_aniso_U_13
_atom_site_aniso_U_12
Co1 0.0182(4) 0.0140(4) 0.0154(5) -0.0006(4) 0.0108(4) -0.0021(3)
Co2 0.0134(4) 0.0118(4) 0.0144(4) 0.0012(3) 0.0099(3) -0.0007(3)
Co3 0.0157(4) 0.0146(4) 0.0155(5) 0.0002(3) 0.0103(4) -0.0012(3)
O1 0.019(2) 0.016(2) 0.019(3) -0.006(2) 0.012(2) -0.0017(18)
O2 0.020(2) 0.013(2) 0.022(3) 0.0000(19) 0.014(2) 0.0012(18)
O3 0.021(2) 0.010(2) 0.027(3) 0.000(2) 0.012(2) 0.0013(18)
O4 0.025(3) 0.015(2) 0.020(3) -0.002(2) 0.009(2) -0.0010(19)
O5 0.018(2) 0.025(2) 0.019(3) 0.009(2) 0.008(2) -0.0038(19)
O6 0.018(2) 0.015(2) 0.019(3) -0.0013(19) 0.008(2) -0.0034(18)
O7 0.016(2) 0.017(2) 0.019(3) 0.000(2) 0.004(2) -0.0021(18)
O8 0.015(2) 0.024(3) 0.020(3) 0.004(2) 0.010(2) -0.0012(19)
O9 0.015(2) 0.025(3) 0.025(3) 0.000(2) 0.013(2) 0.0021(19)
O10 0.019(3) 0.032(3) 0.025(3) 0.004(2) 0.015(2) 0.002(2)
O11 0.022(3) 0.027(3) 0.030(3) -0.002(2) 0.020(2) 0.003(2)
O12 0.020(2) 0.023(2) 0.024(3) 0.003(2) 0.016(2) 0.0029(19)
O13 0.075(5) 0.050(5) 0.081(6) 0.008(4) 0.053(5) -0.002(4)
O14 0.057(4) 0.039(3) 0.025(3) 0.003(3) 0.010(3) 0.015(3)
O15 0.079(5) 0.049(4) 0.037(4) -0.017(3) 0.023(4) -0.012(4)
O16 0.052(4) 0.047(4) 0.057(5) 0.001(3) 0.029(4) -0.003(3)
N1 0.019(3) 0.020(3) 0.035(4) -0.002(3) 0.015(3) -0.002(2)
N2 0.023(3) 0.021(3) 0.020(3) 0.004(3) 0.012(3) 0.004(2)
N3 0.026(3) 0.014(3) 0.026(4) 0.000(2) 0.018(3) 0.001(2)
N4 0.023(3) 0.022(3) 0.021(3) -0.004(3) 0.015(3) -0.002(2)
N5 0.033(4) 0.034(4) 0.037(5) -0.005(3) 0.019(3) -0.001(3)
N6 0.040(4) 0.038(4) 0.034(4) 0.005(3) 0.006(4) -0.004(3)
N7 0.031(4) 0.028(3) 0.038(4) -0.004(3) 0.023(3) -0.001(3)
C1 0.021(3) 0.009(3) 0.030(4) 0.002(3) 0.020(3) -0.002(2)
C2 0.019(3) 0.014(3) 0.024(4) -0.002(3) 0.016(3) -0.001(3)
C3 0.026(4) 0.022(4) 0.017(4) -0.004(3) 0.008(3) -0.004(3)
C4 0.024(4) 0.018(3) 0.034(5) 0.007(3) 0.014(3) 0.002(3)
C5 0.031(4) 0.011(3) 0.034(5) -0.008(3) 0.018(4) 0.001(3)
C6 0.039(4) 0.019(4) 0.022(4) -0.007(3) 0.021(3) -0.006(3)
C7 0.031(4) 0.014(3) 0.025(4) 0.001(3) 0.020(3) -0.002(3)
C8 0.033(4) 0.016(4) 0.034(5) -0.003(3) 0.019(4) 0.003(3)
C9 0.029(4) 0.021(4) 0.029(5) -0.004(3) 0.012(4) 0.000(3)
C10 0.025(4) 0.018(4) 0.032(5) -0.006(3) 0.010(3) -0.001(3)
C11 0.030(4) 0.022(4) 0.024(4) -0.008(3) 0.014(3) -0.004(3)
C12 0.025(4) 0.017(3) 0.023(4) 0.004(3) 0.013(3) 0.002(3)
C13 0.021(3) 0.016(3) 0.020(4) -0.003(3) 0.011(3) -0.003(3)
C14 0.024(4) 0.016(3) 0.024(4) -0.003(3) 0.014(3) 0.002(3)
C15 0.025(4) 0.019(3) 0.026(4) 0.001(3) 0.010(3) 0.000(3)
C16 0.016(3) 0.015(3) 0.019(4) 0.002(3) 0.014(3) -0.003(3)
C17 0.017(3) 0.014(3) 0.019(3) -0.002(3) 0.012(3) -0.002(2)
C18 0.015(3) 0.019(3) 0.014(3) 0.000(3) 0.008(3) -0.005(2)
C19 0.021(4) 0.023(4) 0.018(4) 0.003(3) 0.007(3) 0.001(3)
C20 0.014(3) 0.027(4) 0.032(4) 0.001(3) 0.009(3) -0.005(3)
C21 0.026(4) 0.027(4) 0.025(4) -0.003(3) 0.016(3) -0.006(3)
C22 0.027(4) 0.022(3) 0.022(4) 0.006(3) 0.015(3) 0.004(3)
C23 0.020(3) 0.018(3) 0.026(4) 0.001(3) 0.015(3) -0.002(3)
C24 0.024(4) 0.027(4) 0.032(5) 0.007(3) 0.017(3) -0.004(3)
C25 0.027(4) 0.035(4) 0.027(4) 0.000(3) 0.019(3) -0.004(3)
C26 0.023(4) 0.021(3) 0.025(4) 0.002(3) 0.017(3) -0.007(3)
C27 0.028(4) 0.027(4) 0.024(4) 0.004(3) 0.011(3) 0.001(3)
C28 0.020(3) 0.017(3) 0.028(4) 0.001(3) 0.012(3) -0.007(3)
C29 0.016(3) 0.017(3) 0.015(3) -0.002(3) 0.011(3) -0.001(2)
C30 0.017(3) 0.023(3) 0.025(4) 0.003(3) 0.012(3) -0.002(3)
C31 0.015(3) 0.030(4) 0.028(4) 0.002(3) 0.015(3) -0.004(3)
C32 0.018(3) 0.014(3) 0.014(3) 0.000(2) 0.015(2) -0.003(2)
C33 0.017(3) 0.019(3) 0.014(3) -0.003(3) 0.013(3) -0.002(3)
C34 0.016(3) 0.025(4) 0.021(4) -0.004(3) 0.015(3) 0.001(3)
C35 0.019(4) 0.025(4) 0.017(4) 0.000(3) 0.012(3) -0.005(3)
C36 0.021(4) 0.030(4) 0.023(4) -0.001(3) 0.020(3) 0.000(3)
C37 0.023(4) 0.025(4) 0.026(4) 0.003(3) 0.023(3) 0.002(3)
C38 0.026(4) 0.035(4) 0.030(5) 0.005(3) 0.019(4) -0.001(3)
C39 0.020(4) 0.036(4) 0.022(4) 0.002(3) 0.016(3) 0.003(3)
C40 0.027(4) 0.029(4) 0.026(4) -0.001(3) 0.017(4) 0.002(3)
C41 0.024(4) 0.030(4) 0.025(4) 0.003(3) 0.022(3) 0.004(3)
C42 0.024(4) 0.026(4) 0.027(4) 0.005(3) 0.018(3) 0.006(3)
C43 0.023(4) 0.035(4) 0.052(6) -0.015(4) 0.018(4) -0.011(3)
C44 0.026(4) 0.033(4) 0.030(5) -0.011(4) 0.019(4) -0.010(3)
C45 0.015(3) 0.026(4) 0.016(4) 0.006(3) 0.013(3) 0.004(3)
C46 0.029(4) 0.030(4) 0.040(5) -0.007(4) 0.031(4) -0.009(3)
C47 0.035(5) 0.040(5) 0.035(5) -0.009(4) 0.030(4) -0.005(4)
C48 0.017(3) 0.019(3) 0.016(4) 0.002(3) 0.013(3) 0.005(3)
C49 0.025(4) 0.022(4) 0.038(5) 0.003(3) 0.013(4) -0.003(3)
C50 0.032(4) 0.023(4) 0.047(5) -0.002(4) 0.025(4) -0.001(3)
C51 0.032(4) 0.033(4) 0.039(5) -0.012(4) 0.019(4) -0.003(3)
C52 0.034(4) 0.034(4) 0.023(4) -0.012(3) 0.016(4) -0.001(3)
C53 0.020(4) 0.027(4) 0.025(4) -0.007(3) 0.015(3) -0.002(3)
C54 0.026(4) 0.032(4) 0.017(4) 0.004(3) 0.016(3) 0.005(3)
C55 0.033(4) 0.044(5) 0.020(4) -0.003(4) 0.015(4) 0.005(4)
C56 0.027(4) 0.054(6) 0.027(4) 0.013(4) 0.016(4) 0.011(4)
C57 0.044(5) 0.033(4) 0.036(5) 0.015(4) 0.025(4) 0.010(4)
C58 0.033(4) 0.033(4) 0.027(4) 0.007(3) 0.018(4) 0.003(3)
C59 0.033(4) 0.023(4) 0.022(4) 0.000(3) 0.012(3) 0.002(3)
C60 0.035(4) 0.020(3) 0.031(4) 0.005(3) 0.024(4) 0.001(3)
C61 0.033(4) 0.029(4) 0.025(4) -0.015(3) 0.021(3) -0.004(3)
C62 0.030(4) 0.028(4) 0.025(4) -0.006(3) 0.015(3) -0.008(3)
C63 0.020(3) 0.024(4) 0.024(4) -0.006(3) 0.013(3) -0.004(3)
C64 0.017(3) 0.022(3) 0.020(4) 0.000(3) 0.011(3) -0.003(3)
C65 0.036(5) 0.032(4) 0.024(4) -0.009(3) 0.020(4) -0.006(3)
C66 0.044(5) 0.039(5) 0.016(4) 0.005(3) 0.015(4) 0.001(4)
C67 0.047(5) 0.032(4) 0.026(4) 0.006(4) 0.020(4) 0.002(4)
C68 0.036(4) 0.025(4) 0.026(4) 0.000(3) 0.020(4) 0.000(3)
C69 0.036(5) 0.037(5) 0.052(6) -0.007(4) 0.027(5) -0.003(4)
C70 0.057(7) 0.095(10) 0.065(9) 0.016(8) 0.028(7) 0.041(7)
C71 0.065(7) 0.039(5) 0.063(7) -0.003(5) 0.048(6) -0.007(5)
C72 0.045(5) 0.032(4) 0.025(4) -0.005(3) 0.021(4) -0.003(4)
C73 0.077(8) 0.067(8) 0.042(7) 0.017(6) 0.022(6) 0.001(6)
C74 0.060(7) 0.059(7) 0.049(7) 0.011(6) -0.002(6) 0.007(6)
C75 0.044(5) 0.032(4) 0.034(5) 0.002(4) 0.018(4) 0.001(4)
C76 0.052(6) 0.050(6) 0.072(8) -0.007(5) 0.047(6) 0.006(5)
C77 0.047(5) 0.032(4) 0.032(5) -0.006(4) 0.027(4) -0.003(4)

loop_
_atom_type_symbol
_atom_type_description
_atom_type_scat_dispersion_real
_atom_type_scat_dispersion_imag
_atom_type_scat_source
C C 0.0033 0.0016 'International Tables Vol C Tables 4.2.6.8 and 6.1.1.4'
H H 0.0000 0.0000 'International Tables Vol C Tables 4.2.6.8 and 6.1.1.4'
N N 0.0061 0.0033 'International Tables Vol C Tables 4.2.6.8 and 6.1.1.4'
O O 0.0106 0.0060 'International Tables Vol C Tables 4.2.6.8 and 6.1.1.4'
Co Co 0.3494 0.9721 'International Tables Vol C Tables 4.2.6.8 and 6.1.1.4'

loop_
_geom_angle_atom_site_label_1
_geom_angle_atom_site_label_2
_geom_angle_atom_site_label_3
_geom_angle
_geom_angle_site_symmetry_1
_geom_angle_site_symmetry_3
O1 Co1 O5 90.0(2) . .
O1 Co1 O6 98.9(2) . .
O1 Co1 O11 85.7(2) . 4_465
O1 Co1 N3 175.5(2) . .
O1 Co1 N4 102.6(2) . .
O6 Co1 O5 60.97(19) . .
O6 Co1 N3 83.5(2) . .
O11 Co1 O5 167.7(2) 4_465 .
O11 Co1 O6 108.3(2) 4_465 .
O11 Co1 N3 90.0(2) 4_465 .
O11 Co1 N4 98.7(2) 4_465 .
N3 Co1 O5 94.5(2) . .
N4 Co1 O5 93.5(2) . .
N4 Co1 O6 146.5(2) . .
N4 Co1 N3 76.9(3) . .
O2 Co2 O6 88.69(19) . .
O2 Co2 O7 88.55(19) . 3_445
O2 Co2 O12 96.6(2) . 4_465
O3 Co2 O2 177.3(2) 1_565 .
O3 Co2 O6 88.68(19) 1_565 .
O3 Co2 O7 94.1(2) 1_565 3_445
O3 Co2 O9 92.2(2) 1_565 .
O3 Co2 O12 84.1(2) 1_565 4_465
O6 Co2 O12 92.3(2) . 4_465
O7 Co2 O6 176.9(2) 3_445 .
O7 Co2 O12 89.5(2) 3_445 4_465
O9 Co2 O2 87.1(2) . .
O9 Co2 O6 87.3(2) . .
O9 Co2 O7 91.1(2) . 3_445
O9 Co2 O12 176.3(2) . 4_465
O4 Co3 O7 94.8(2) 1_565 3_445
O4 Co3 O8 90.4(2) 1_565 3_445
O4 Co3 O10 95.6(2) 1_565 .
O4 Co3 N1 170.1(2) 1_565 .
O4 Co3 N2 93.8(2) 1_565 .
O7 Co3 O8 60.18(19) 3_445 3_445
O10 Co3 O7 98.9(2) . 3_445
O10 Co3 O8 158.8(2) . 3_445
O10 Co3 N1 87.7(2) . .
O10 Co3 N2 94.5(2) . .
N1 Co3 O7 93.9(2) . 3_445
N1 Co3 O8 89.9(2) . 3_445
N2 Co3 O7 163.2(2) . 3_445
N2 Co3 O8 105.5(2) . 3_445
N2 Co3 N1 76.6(3) . .
C1 O1 Co1 118.8(4) . .
C1 O2 Co2 141.8(5) . .
C16 O3 Co2 137.1(5) . 1_545
C16 O4 Co3 128.9(4) . 1_545
C17 O5 Co1 88.2(4) . .
Co1 O6 Co2 105.5(2) . .
C17 O6 Co1 92.3(4) . .
C17 O6 Co2 146.5(5) . .
Co2 O7 Co3 111.1(2) 3 3
C32 O7 Co2 136.0(5) . 3
C32 O7 Co3 91.9(4) . 3
C32 O8 Co3 88.6(4) . 3
C33 O9 Co2 135.5(5) . .
C33 O10 Co3 131.1(5) . .
C48 O11 Co1 121.7(5) . 4_564
C48 O12 Co2 128.1(5) . 4_564
H16A O16 H16B 99.3 . .
C49 N1 Co3 123.9(6) . .
C53 N1 Co3 116.7(5) . .
C53 N1 C49 119.3(8) . .
C54 N2 Co3 116.5(5) . .
C58 N2 Co3 124.1(6) . .
C58 N2 C54 119.3(7) . .
C59 N3 Co1 125.4(6) . .
C63 N3 Co1 115.2(5) . .
C63 N3 C59 119.4(7) . .
C64 N4 Co1 116.3(5) . .
C64 N4 C68 119.9(7) . .
C68 N4 Co1 123.8(6) . .
C69 N5 C70 120.6(10) . .
C69 N5 C71 122.5(8) . .
C70 N5 C71 116.6(10) . .
C72 N6 C73 119.4(8) . .
C72 N6 C74 121.0(10) . .
C73 N6 C74 119.6(10) . .
C75 N7 C76 122.1(9) . .
C75 N7 C77 121.0(8) . .
C76 N7 C77 116.7(8) . .
O1 C1 O2 127.6(6) . .
O1 C1 C2 115.1(6) . .
O2 C1 C2 117.3(6) . .
C3 C2 C1 120.4(7) . .
C3 C2 C7 118.9(6) . .
C7 C2 C1 120.8(6) . .
C2 C3 H3 118.9 . .
C2 C3 C4 122.1(7) . .
C4 C3 H3 118.9 . .
C3 C4 H4 120.4 . .
C3 C4 C5 119.3(7) . .
C5 C4 H4 120.4 . .
C4 C5 C6 119.8(7) . .
C4 C5 C8 120.1(8) . .
C6 C5 C8 120.2(8) . .
C5 C6 H6 119.9 . .
C7 C6 C5 120.2(7) . .
C7 C6 H6 119.9 . .
C2 C7 H7 120.2 . .
C6 C7 C2 119.7(7) . .
C6 C7 H7 120.2 . .
C9 C8 C5 177.9(10) . .
C8 C9 C10 179.1(11) . .
C11 C10 C9 120.2(7) . .
C11 C10 C15 119.3(7) . .
C15 C10 C9 120.5(8) . .
C10 C11 H11 120.2 . .
C10 C11 C12 119.7(7) . .
C12 C11 H11 120.2 . .
C11 C12 H12 119.9 . .
C13 C12 C11 120.1(7) . .
C13 C12 H12 119.9 . .
C12 C13 C16 120.1(6) . .
C14 C13 C12 119.4(6) . .
C14 C13 C16 120.5(6) . .
C13 C14 H14 119.5 . .
C15 C14 C13 120.9(7) . .
C15 C14 H14 119.5 . .
C10 C15 H15 119.8 . .
C14 C15 C10 120.4(7) . .
C14 C15 H15 119.8 . .
O3 C16 C13 117.1(6) . .
O4 C16 O3 126.7(6) . .
O4 C16 C13 116.1(6) . .
O5 C17 O6 118.5(7) . .
O5 C17 C18 121.6(6) . .
O6 C17 C18 119.6(6) . .
C19 C18 C17 120.4(6) . .
C19 C18 C23 120.3(7) . .
C23 C18 C17 119.2(6) . .
C18 C19 H19 119.6 . .
C20 C19 C18 120.8(7) . .
C20 C19 H19 119.6 . .
C19 C20 H20 119.9 . .
C19 C20 C21 120.1(7) . .
C21 C20 H20 119.9 . .
C20 C21 C24 122.1(7) . .
C22 C21 C20 118.7(7) . .
C22 C21 C24 119.1(7) . .
C21 C22 H22 119.2 . .
C23 C22 C21 121.6(7) . .
C23 C22 H22 119.2 . .
C18 C23 H23 120.7 . .
C22 C23 C18 118.5(7) . .
C22 C23 H23 120.7 . .
C25 C24 C21 173.8(9) . .
C24 C25 C26 173.2(10) . .
C27 C26 C25 121.2(7) . .
C27 C26 C31 120.1(7) . .
C31 C26 C25 118.6(7) . .
C26 C27 H27 119.7 . .
C28 C27 C26 120.5(7) . .
C28 C27 H27 119.7 . .
C27 C28 H28 120.1 . .
C27 C28 C29 119.8(7) . .
C29 C28 H28 120.1 . .
C28 C29 C32 118.8(6) . .
C30 C29 C28 120.0(7) . .
C30 C29 C32 121.2(6) . .
C29 C30 H30 119.2 . .
C29 C30 C31 121.5(7) . .
C31 C30 H30 119.2 . .
C26 C31 H31 121.0 . .
C30 C31 C26 117.9(7) . .
C30 C31 H31 121.0 . .
O7 C32 C29 119.4(6) . .
O8 C32 O7 119.3(7) . .
O8 C32 C29 121.1(6) . .
O9 C33 O10 126.8(7) . .
O9 C33 C34 117.5(6) . .
O10 C33 C34 115.6(7) . .
C35 C34 C33 118.8(7) . .
C35 C34 C39 119.4(8) . .
C39 C34 C33 121.8(7) . .
C34 C35 H35 119.5 . .
C34 C35 C36 121.1(7) . .
C36 C35 H35 119.5 . .
C35 C36 H36 120.3 . .
C35 C36 C37 119.4(8) . .
C37 C36 H36 120.3 . .
C36 C37 C40 118.9(7) . .
C38 C37 C36 118.8(7) . .
C38 C37 C40 122.2(7) . .
C37 C38 H38 119.8 . .
C39 C38 C37 120.4(8) . .
C39 C38 H38 119.8 . .
C34 C39 H39 119.6 . .
C38 C39 C34 120.9(8) . .
C38 C39 H39 119.6 . .
C41 C40 C37 174.7(9) . .
C40 C41 C42 174.7(8) . .
C43 C42 C41 122.9(8) . .
C43 C42 C47 119.4(8) . .
C47 C42 C41 117.7(8) . .
C42 C43 H43 119.5 . .
C42 C43 C44 120.9(8) . .
C44 C43 H43 119.5 . .
C43 C44 H44 120.2 . .
C43 C44 C45 119.5(8) . .
C45 C44 H44 120.2 . .
C44 C45 C48 121.0(7) . .
C46 C45 C44 119.4(7) . .
C46 C45 C48 119.5(7) . .
C45 C46 H46 119.2 . .
C45 C46 C47 121.6(8) . .
C47 C46 H46 119.2 . .
C42 C47 C46 119.1(8) . .
C42 C47 H47 120.4 . .
C46 C47 H47 120.4 . .
O11 C48 C45 114.1(7) . .
O12 C48 O11 126.1(7) . .
O12 C48 C45 119.7(6) . .
N1 C49 H49 118.7 . .
N1 C49 C50 122.7(9) . .
C50 C49 H49 118.7 . .
C49 C50 H50 121.2 . .
C51 C50 C49 117.5(8) . .
C51 C50 H50 121.2 . .
C50 C51 H51 119.9 . .
C52 C51 C50 120.1(8) . .
C52 C51 H51 119.9 . .
C51 C52 H52 121.1 . .
C51 C52 C53 117.8(8) . .
C53 C52 H52 121.1 . .
N1 C53 C52 122.5(8) . .
N1 C53 C54 115.5(7) . .
C52 C53 C54 121.9(8) . .
N2 C54 C53 114.6(7) . .
N2 C54 C55 121.6(7) . .
C55 C54 C53 123.7(8) . .
C54 C55 H55 120.2 . .
C56 C55 C54 119.6(8) . .
C56 C55 H55 120.2 . .
C55 C56 H56 120.7 . .
C57 C56 C55 118.6(8) . .
C57 C56 H56 120.7 . .
C56 C57 H57 120.3 . .
C56 C57 C58 119.4(8) . .
C58 C57 H57 120.3 . .
N2 C58 C57 121.5(9) . .
N2 C58 H58 119.3 . .
C57 C58 H58 119.3 . .
N3 C59 H59 118.9 . .
N3 C59 C60 122.3(8) . .
C60 C59 H59 118.9 . .
C59 C60 H60 120.9 . .
C61 C60 C59 118.2(7) . .
C61 C60 H60 120.9 . .
C60 C61 H61 119.8 . .
C60 C61 C62 120.4(7) . .
C62 C61 H61 119.8 . .
C61 C62 H62 121.3 . .
C61 C62 C63 117.4(8) . .
C63 C62 H62 121.3 . .
N3 C63 C62 122.4(7) . .
N3 C63 C64 115.2(7) . .
C62 C63 C64 122.3(8) . .
N4 C64 C63 115.9(7) . .
N4 C64 C65 121.0(7) . .
C65 C64 C63 123.0(7) . .
C64 C65 H65 120.4 . .
C66 C65 C64 119.3(8) . .
C66 C65 H65 120.4 . .
C65 C66 H66 120.6 . .
C65 C66 C67 118.7(8) . .
C67 C66 H66 120.6 . .
C66 C67 H67 120.8 . .
C68 C67 C66 118.4(8) . .
C68 C67 H67 120.8 . .
N4 C68 C67 122.6(8) . .
N4 C68 H68 118.7 . .
C67 C68 H68 118.7 . .
O13 C69 N5 124.5(10) . .
O13 C69 H69 117.8 . .
N5 C69 H69 117.8 . .
N5 C70 H70A 109.5 . .
N5 C70 H70B 109.5 . .
N5 C70 H70C 109.5 . .
H70A C70 H70B 109.5 . .
H70A C70 H70C 109.5 . .
H70B C70 H70C 109.5 . .
N5 C71 H71A 109.5 . .
N5 C71 H71B 109.5 . .
N5 C71 H71C 109.5 . .
H71A C71 H71B 109.5 . .
H71A C71 H71C 109.5 . .
H71B C71 H71C 109.5 . .
O14 C72 N6 125.9(10) . .
O14 C72 H72 117.1 . .
N6 C72 H72 117.1 . .
N6 C73 H73A 109.5 . .
N6 C73 H73B 109.5 . .
N6 C73 H73C 109.5 . .
H73A C73 H73B 109.5 . .
H73A C73 H73C 109.5 . .
H73B C73 H73C 109.5 . .
N6 C74 H74A 109.5 . .
N6 C74 H74B 109.5 . .
N6 C74 H74C 109.5 . .
H74A C74 H74B 109.5 . .
H74A C74 H74C 109.5 . .
H74B C74 H74C 109.5 . .
O15 C75 N7 123.1(10) . .
O15 C75 H75 118.4 . .
N7 C75 H75 118.4 . .
N7 C76 H76A 109.5 . .
N7 C76 H76B 109.5 . .
N7 C76 H76C 109.5 . .
H76A C76 H76B 109.5 . .
H76A C76 H76C 109.5 . .
H76B C76 H76C 109.5 . .
N7 C77 H77A 109.5 . .
N7 C77 H77B 109.5 . .
N7 C77 H77C 109.5 . .
H77A C77 H77B 109.5 . .
H77A C77 H77C 109.5 . .
H77B C77 H77C 109.5 . .

loop_
_geom_bond_atom_site_label_1
_geom_bond_atom_site_label_2
_geom_bond_distance
_geom_bond_site_symmetry_2
Co1 O1 2.032(5) .
Co1 O5 2.229(6) .
Co1 O6 2.117(6) .
Co1 O11 2.034(5) 4_465
Co1 N3 2.159(6) .
Co1 N4 2.086(7) .
Co2 O2 2.112(5) .
Co2 O3 2.081(5) 1_565
Co2 O6 2.130(5) .
Co2 O7 2.123(5) 3_445
Co2 O9 2.086(6) .
Co2 O12 2.166(6) 4_465
Co3 O4 2.027(5) 1_565
Co3 O7 2.140(6) 3_445
Co3 O8 2.234(6) 3_445
Co3 O10 2.029(6) .
Co3 N1 2.129(7) .
Co3 N2 2.122(6) .
O1 C1 1.253(9) .
O2 C1 1.262(9) .
O3 Co2 2.081(5) 1_545
O3 C16 1.271(9) .
O4 Co3 2.027(5) 1_545
O4 C16 1.260(9) .
O5 C17 1.267(9) .
O6 C17 1.301(9) .
O7 Co2 2.123(5) 3
O7 Co3 2.140(6) 3
O7 C32 1.287(9) .
O8 Co3 2.233(5) 3
O8 C32 1.255(9) .
O9 C33 1.249(10) .
O10 C33 1.266(9) .
O11 Co1 2.034(5) 4_564
O11 C48 1.266(9) .
O12 Co2 2.166(6) 4_564
O12 C48 1.252(10) .
O13 C69 1.211(14) .
O14 C72 1.215(11) .
O15 C75 1.235(13) .
O16 H16A 0.8201 .
O16 H16B 0.8200 .
N1 C49 1.333(10) .
N1 C53 1.332(12) .
N2 C54 1.356(11) .
N2 C58 1.342(10) .
N3 C59 1.336(10) .
N3 C63 1.315(11) .
N4 C64 1.338(10) .
N4 C68 1.347(10) .
N5 C69 1.341(14) .
N5 C70 1.434(13) .
N5 C71 1.444(14) .
N6 C72 1.343(13) .
N6 C73 1.436(17) .
N6 C74 1.456(13) .
N7 C75 1.346(12) .
N7 C76 1.425(13) .
N7 C77 1.450(12) .
C1 C2 1.522(9) .
C2 C3 1.369(11) .
C2 C7 1.418(11) .
C3 H3 0.9500 .
C3 C4 1.387(11) .
C4 H4 0.9500 .
C4 C5 1.396(12) .
C5 C6 1.399(12) .
C5 C8 1.450(10) .
C6 H6 0.9500 .
C6 C7 1.392(10) .
C7 H7 0.9500 .
C8 C9 1.194(11) .
C9 C10 1.434(11) .
C10 C11 1.403(12) .
C10 C15 1.407(12) .
C11 H11 0.9500 .
C11 C12 1.417(10) .
C12 H12 0.9500 .
C12 C13 1.403(11) .
C13 C14 1.391(10) .
C13 C16 1.508(9) .
C14 H14 0.9500 .
C14 C15 1.388(10) .
C15 H15 0.9500 .
C17 C18 1.479(10) .
C18 C19 1.399(10) .
C18 C23 1.400(10) .
C19 H19 0.9500 .
C19 C20 1.371(12) .
C20 H20 0.9500 .
C20 C21 1.410(11) .
C21 C22 1.400(11) .
C21 C24 1.435(11) .
C22 H22 0.9500 .
C22 C23 1.394(11) .
C23 H23 0.9500 .
C24 C25 1.197(12) .
C25 C26 1.446(11) .
C26 C27 1.395(12) .
C26 C31 1.421(11) .
C27 H27 0.9500 .
C27 C28 1.387(12) .
C28 H28 0.9500 .
C28 C29 1.405(10) .
C29 C30 1.374(11) .
C29 C32 1.504(10) .
C30 H30 0.9500 .
C30 C31 1.408(11) .
C31 H31 0.9500 .
C33 C34 1.512(11) .
C34 C35 1.389(12) .
C34 C39 1.399(11) .
C35 H35 0.9500 .
C35 C36 1.391(11) .
C36 H36 0.9500 .
C36 C37 1.426(11) .
C37 C38 1.408(13) .
C37 C40 1.440(12) .
C38 H38 0.9500 .
C38 C39 1.379(12) .
C39 H39 0.9500 .
C40 C41 1.212(12) .
C41 C42 1.445(12) .
C42 C43 1.395(14) .
C42 C47 1.403(12) .
C43 H43 0.9500 .
C43 C44 1.404(14) .
C44 H44 0.9500 .
C44 C45 1.406(10) .
C45 C46 1.376(12) .
C45 C48 1.514(10) .
C46 H46 0.9500 .
C46 C47 1.410(12) .
C47 H47 0.9500 .
C49 H49 0.9500 .
C49 C50 1.401(13) .
C50 H50 0.9500 .
C50 C51 1.397(14) .
C51 H51 0.9500 .
C51 C52 1.385(13) .
C52 H52 0.9500 .
C52 C53 1.403(12) .
C53 C54 1.497(11) .
C54 C55 1.390(12) .
C55 H55 0.9500 .
C55 C56 1.388(14) .
C56 H56 0.9500 .
C56 C57 1.386(14) .
C57 H57 0.9500 .
C57 C58 1.405(13) .
C58 H58 0.9500 .
C59 H59 0.9500 .
C59 C60 1.395(12) .
C60 H60 0.9500 .
C60 C61 1.367(12) .
C61 H61 0.9500 .
C61 C62 1.386(12) .
C62 H62 0.9500 .
C62 C63 1.410(12) .
C63 C64 1.498(10) .
C64 C65 1.411(12) .
C65 H65 0.9500 .
C65 C66 1.395(13) .
C66 H66 0.9500 .
C66 C67 1.407(13) .
C67 H67 0.9500 .
C67 C68 1.387(13) .
C68 H68 0.9500 .
C69 H69 0.9500 .
C70 H70A 0.9800 .
C70 H70B 0.9800 .
C70 H70C 0.9800 .
C71 H71A 0.9800 .
C71 H71B 0.9800 .
C71 H71C 0.9800 .
C72 H72 0.9500 .
C73 H73A 0.9800 .
C73 H73B 0.9800 .
C73 H73C 0.9800 .
C74 H74A 0.9800 .
C74 H74B 0.9800 .
C74 H74C 0.9800 .
C75 H75 0.9500 .
C76 H76A 0.9800 .
C76 H76B 0.9800 .
C76 H76C 0.9800 .
C77 H77A 0.9800 .
C77 H77B 0.9800 .
C77 H77C 0.9800 .

loop_
_geom_torsion_atom_site_label_1
_geom_torsion_atom_site_label_2
_geom_torsion_atom_site_label_3
_geom_torsion_atom_site_label_4
_geom_torsion
_geom_torsion_site_symmetry_1
Co1 O1 C1 O2 25.2(10) .
Co1 O1 C1 C2 -155.0(5) .
Co1 O5 C17 O6 -2.4(6) .
Co1 O5 C17 C18 171.9(6) .
Co1 O6 C17 O5 2.6(7) .
Co1 O6 C17 C18 -171.9(6) .
Co1 O11 C48 O12 -36.5(10) 4_564
Co1 O11 C48 C45 140.8(5) 4_564
Co1 N3 C59 C60 -178.1(6) .
Co1 N3 C63 C62 178.3(6) .
Co1 N3 C63 C64 -4.8(9) .
Co1 N4 C64 C63 5.1(9) .
Co1 N4 C64 C65 -178.9(6) .
Co1 N4 C68 C67 178.4(7) .
Co2 O2 C1 O1 -13.0(14) .
Co2 O2 C1 C2 167.1(5) .
Co2 O3 C16 O4 0.0(13) 1_545
Co2 O3 C16 C13 -178.7(5) 1_545
Co2 O6 C17 O5 -120.5(8) .
Co2 O6 C17 C18 65.0(10) .
Co2 O7 C32 O8 123.7(7) 3
Co2 O7 C32 C29 -61.6(9) 3
Co2 O9 C33 O10 -6.2(12) .
Co2 O9 C33 C34 177.4(5) .
Co2 O12 C48 O11 -15.6(11) 4_564
Co2 O12 C48 C45 167.3(4) 4_564
Co3 O4 C16 O3 -21.3(12) 1_545
Co3 O4 C16 C13 157.5(5) 1_545
Co3 O7 C32 O8 0.1(7) 3
Co3 O7 C32 C29 174.9(5) 3
Co3 O8 C32 O7 -0.1(6) 3
Co3 O8 C32 C29 -174.8(6) 3
Co3 O10 C33 O9 -16.3(11) .
Co3 O10 C33 C34 160.1(5) .
Co3 N1 C49 C50 -177.6(6) .
Co3 N1 C53 C52 178.2(6) .
Co3 N1 C53 C54 2.4(9) .
Co3 N2 C54 C53 -0.6(9) .
Co3 N2 C54 C55 -178.2(6) .
Co3 N2 C58 C57 176.9(7) .
O1 C1 C2 C3 11.9(10) .
O1 C1 C2 C7 -168.6(7) .
O2 C1 C2 C3 -168.2(7) .
O2 C1 C2 C7 11.3(11) .
O5 C17 C18 C19 17.2(11) .
O5 C17 C18 C23 -157.8(7) .
O6 C17 C18 C19 -168.5(7) .
O6 C17 C18 C23 16.6(10) .
O9 C33 C34 C35 149.9(7) .
O9 C33 C34 C39 -30.4(10) .
O10 C33 C34 C35 -26.9(10) .
O10 C33 C34 C39 152.9(7) .
N1 C49 C50 C51 -0.9(13) .
N1 C53 C54 N2 -1.2(10) .
N1 C53 C54 C55 176.3(8) .
N2 C54 C55 C56 1.7(13) .
N3 C59 C60 C61 1.1(13) .
N3 C63 C64 N4 -0.1(10) .
N3 C63 C64 C65 -176.0(8) .
N4 C64 C65 C66 1.3(13) .
C1 C2 C3 C4 -179.9(8) .
C1 C2 C7 C6 179.4(7) .
C2 C3 C4 C5 -0.6(13) .
C3 C2 C7 C6 -1.0(12) .
C3 C4 C5 C6 1.2(13) .
C3 C4 C5 C8 179.7(8) .
C4 C5 C6 C7 -1.7(13) .
C5 C6 C7 C2 1.6(12) .
C7 C2 C3 C4 0.5(12) .
C8 C5 C6 C7 179.8(8) .
C9 C10 C11 C12 -177.4(9) .
C9 C10 C15 C14 178.3(9) .
C10 C11 C12 C13 -0.5(13) .
C11 C10 C15 C14 -1.4(14) .
C11 C12 C13 C14 -2.1(13) .
C11 C12 C13 C16 176.7(8) .
C12 C13 C14 C15 3.1(13) .
C12 C13 C16 O3 -1.9(11) .
C12 C13 C16 O4 179.2(8) .
C13 C14 C15 C10 -1.3(14) .
C14 C13 C16 O3 176.8(7) .
C14 C13 C16 O4 -2.0(12) .
C15 C10 C11 C12 2.3(14) .
C16 C13 C14 C15 -175.7(8) .
C17 C18 C19 C20 -175.7(7) .
C17 C18 C23 C22 175.1(7) .
C18 C19 C20 C21 1.0(13) .
C19 C18 C23 C22 0.2(12) .
C19 C20 C21 C22 -0.5(12) .
C19 C20 C21 C24 176.6(8) .
C20 C21 C22 C23 -0.1(12) .
C21 C22 C23 C18 0.3(12) .
C23 C18 C19 C20 -0.9(12) .
C24 C21 C22 C23 -177.4(8) .
C25 C26 C27 C28 172.8(8) .
C25 C26 C31 C30 -174.1(8) .
C26 C27 C28 C29 3.3(12) .
C27 C26 C31 C30 3.6(12) .
C27 C28 C29 C30 -0.4(12) .
C27 C28 C29 C32 -179.3(7) .
C28 C29 C30 C31 -0.7(12) .
C28 C29 C32 O7 -12.3(10) .
C28 C29 C32 O8 162.3(7) .
C29 C30 C31 C26 -0.8(12) .
C30 C29 C32 O7 168.8(7) .
C30 C29 C32 O8 -16.5(11) .
C31 C26 C27 C28 -4.9(13) .
C32 C29 C30 C31 178.1(7) .
C33 C34 C35 C36 -178.8(7) .
C33 C34 C39 C38 179.0(7) .
C34 C35 C36 C37 0.0(12) .
C35 C34 C39 C38 -1.3(12) .
C35 C36 C37 C38 -1.6(12) .
C35 C36 C37 C40 -178.2(7) .
C36 C37 C38 C39 1.8(12) .
C37 C38 C39 C34 -0.3(12) .
C39 C34 C35 C36 1.5(12) .
C40 C37 C38 C39 178.3(8) .
C41 C42 C43 C44 177.6(8) .
C41 C42 C47 C46 -178.5(8) .
C42 C43 C44 C45 2.3(14) .
C43 C42 C47 C46 2.0(13) .
C43 C44 C45 C46 -0.8(13) .
C43 C44 C45 C48 176.3(8) .
C44 C45 C46 C47 -0.1(13) .
C44 C45 C48 O11 -170.2(7) .
C44 C45 C48 O12 7.2(11) .
C45 C46 C47 C42 -0.5(14) .
C46 C45 C48 O11 6.9(10) .
C46 C45 C48 O12 -175.7(7) .
C47 C42 C43 C44 -3.0(14) .
C48 C45 C46 C47 -177.2(8) .
C49 N1 C53 C52 0.0(12) .
C49 N1 C53 C54 -175.8(7) .
C49 C50 C51 C52 0.8(14) .
C50 C51 C52 C53 -0.3(14) .
C51 C52 C53 N1 0.0(13) .
C51 C52 C53 C54 175.4(8) .
C52 C53 C54 N2 -177.0(8) .
C52 C53 C54 C55 0.5(13) .
C53 N1 C49 C50 0.5(13) .
C53 C54 C55 C56 -175.7(8) .
C54 N2 C58 C57 0.6(13) .
C54 C55 C56 C57 -0.6(13) .
C55 C56 C57 C58 -0.4(14) .
C56 C57 C58 N2 0.4(14) .
C58 N2 C54 C53 175.9(7) .
C58 N2 C54 C55 -1.7(12) .
C59 N3 C63 C62 1.3(12) .
C59 N3 C63 C64 178.2(7) .
C59 C60 C61 C62 -0.7(13) .
C60 C61 C62 C63 0.6(13) .
C61 C62 C63 N3 -1.0(12) .
C61 C62 C63 C64 -177.7(7) .
C62 C63 C64 N4 176.9(7) .
C62 C63 C64 C65 0.9(12) .
C63 N3 C59 C60 -1.4(13) .
C63 C64 C65 C66 177.0(8) .
C64 N4 C68 C67 -1.0(13) .
C64 C65 C66 C67 -2.7(14) .
C65 C66 C67 C68 2.2(14) .
C66 C67 C68 N4 -0.4(15) .
C68 N4 C64 C63 -175.4(7) .
C68 N4 C64 C65 0.6(12) .
C70 N5 C69 O13 2.7(16) .
C71 N5 C69 O13 176.6(10) .
C73 N6 C72 O14 0.7(15) .
C74 N6 C72 O14 176.9(10) .
C76 N7 C75 O15 6.7(15) .
C77 N7 C75 O15 -178.5(9) .

loop_
_twin_individual_id
_twin_individual_mass_fraction_refined
1 0.53(2)
2 0.47(2)
